data_1521150
loop_
_publ_author_name
'Gallucci, E.'
'Goutaudier, C.'
'Hansen, T.'
'Cohen-Addad, M.T.'
'Mentzen, U.O.F.'

_publ_section_title
;
 A neutron diffraction study of nonstoichiometric alpha-(K Y W2 O8)
;
_journal_name_full 'Journal of Alloys Compd.'
_journal_page_first 227
_journal_page_last 234
_journal_volume 306
_journal_year 2000
_chemical_formula_sum 'K O8 W2 Y'
_chemical_name_systematic 'K Y (W2 O8)'
_space_group_IT_number 15
_symmetry_space_group_name_Hall '-C 2yc'
_symmetry_space_group_name_H-M 'C 1 2/c 1'
_cell_angle_alpha 90
_cell_angle_beta 130.745
_cell_angle_gamma 90
_cell_formula_units_Z 4
_cell_length_a 10.6249
_cell_length_b 10.3414
_cell_length_c 7.5536
_cell_volume 628.797
_citation_journal_id_ASTM JALCEU
_cod_data_source_file Gallucci_JALCEU_2000_1375.cif
_cod_data_source_block K1O8W2Y1
_cod_original_cell_volume 628.7974
_cod_original_formula_sum 'K1 O8 W2 Y1'
_cod_database_code 1521150

loop_
_symmetry_equiv_pos_as_xyz
x,y,z
-x,y,-z+1/2
-x,-y,-z
x,-y,z-1/2
x+1/2,y+1/2,z
-x+1/2,y+1/2,-z+1/2
-x+1/2,-y+1/2,-z
x+1/2,-y+1/2,z-1/2

loop_
_atom_site_label
_atom_site_type_symbol
_atom_site_fract_x
_atom_site_fract_y
_atom_site_fract_z
_atom_site_occupancy
_atom_site_U_iso_or_equiv
Y1 Y+3 0 0.2732 0.75 1 0.0
O4 O-2 0.1887 0.9247 0.9395 1 0.0
W1 W+6 0.1965 -0.0002 0.236 1 0.0
K1 K+1 0 0.7038 0.75 1 0.0
O3 O-2 0.2253 0.3415 0.1268 1 0.0
O1 O-2 0.1253 0.5792 0.188 1 0.0
O2 O-2 0.0258 0.1086 0.9733 1 0.0
